data_4130810
loop_
_publ_author_name
'Lyu, Hairong'
'Quan, Yangjian'
'Xie, Zuowei'

_publ_section_title
;
 Transition Metal Catalyzed Direct Amination of the Cage B(4)-H Bond in
 o-Carboranes: Synthesis of Tertiary, Secondary, and Primary o-Carboranyl
 Amines.
;
_journal_issue 39
_journal_name_full 'Journal of the American Chemical Society'
_journal_page_first 12727
_journal_page_last 12730
_journal_paper_doi 10.1021/jacs.6b07086
_journal_volume 138
_journal_year 2016
_chemical_formula_sum 'C12 H30 B10 N2 O2'
_chemical_formula_weight 342.48
_space_group_crystal_system monoclinic
_space_group_IT_number 15
_space_group_name_Hall '-C 2yc'
_space_group_name_H-M_alt 'C 1 2/c 1'
_atom_sites_solution_hydrogens geom
_audit_creation_method SHELXL-2014/6
_cell_angle_alpha 90
_cell_angle_beta 99.0968(17)
_cell_angle_gamma 90
_cell_formula_units_Z 8
_cell_length_a 29.8616(6)
_cell_length_b 6.63610(10)
_cell_length_c 20.4917(4)
_cell_measurement_reflns_used 97
_cell_measurement_temperature 296(2)
_cell_measurement_theta_max 15
_cell_measurement_theta_min 15
_cell_volume 4009.66(13)
_computing_cell_refinement 'BRUKER KAPPA APEXII DUO DIFFRACTOMETER'
_computing_data_collection 'BRUKER KAPPA APEXII DUO DIFFRACTOMETER'
_computing_data_reduction 'BRUKER KAPPA APEXII DUO DIFFRACTOMETER'
_computing_molecular_graphics 'BRUKER SHELXTL'
_computing_publication_material 'BRUKER SHELXTL'
_computing_structure_refinement 'SHELXL-2014/6 (Sheldrick, 2014)'
_diffrn_ambient_temperature 296(2)
_diffrn_measured_fraction_theta_full 0.997
_diffrn_measured_fraction_theta_max 0.997
_diffrn_measurement_device_type 'BRUKER KAPPA APEXII DUO DIFFRACTOMETER'
_diffrn_measurement_method 'PHI & OMEGA SCAN'
_diffrn_radiation_type MoK\a
_diffrn_radiation_wavelength 0.71073
_diffrn_reflns_av_R_equivalents 0.0310
_diffrn_reflns_av_unetI/netI 0.0192
_diffrn_reflns_Laue_measured_fraction_full 0.997
_diffrn_reflns_Laue_measured_fraction_max 0.997
_diffrn_reflns_limit_h_max 35
_diffrn_reflns_limit_h_min -35
_diffrn_reflns_limit_k_max 7
_diffrn_reflns_limit_k_min -7
_diffrn_reflns_limit_l_max 24
_diffrn_reflns_limit_l_min -24
_diffrn_reflns_number 26967
_diffrn_reflns_point_group_measured_fraction_full 0.997
_diffrn_reflns_point_group_measured_fraction_max 0.997
_diffrn_reflns_theta_full 25.242
_diffrn_reflns_theta_max 25.249
_diffrn_reflns_theta_min 2.013
_exptl_absorpt_coefficient_mu 0.065
_exptl_absorpt_correction_T_max 0.7456
_exptl_absorpt_correction_T_min 0.6758
_exptl_absorpt_correction_type multi-scan
_exptl_crystal_colour colourless
_exptl_crystal_density_diffrn 1.135
_exptl_crystal_description block
_exptl_crystal_F_000 1456
_exptl_crystal_size_max 0.500
_exptl_crystal_size_mid 0.400
_exptl_crystal_size_min 0.300
_refine_diff_density_max 0.362
_refine_diff_density_min -0.207
_refine_diff_density_rms 0.036
_refine_ls_extinction_method none
_refine_ls_goodness_of_fit_ref 1.054
_refine_ls_hydrogen_treatment constr
_refine_ls_matrix_type full
_refine_ls_number_parameters 235
_refine_ls_number_reflns 3622
_refine_ls_number_restraints 0
_refine_ls_restrained_S_all 1.054
_refine_ls_R_factor_all 0.0669
_refine_ls_R_factor_gt 0.0524
_refine_ls_shift/su_max 0.002
_refine_ls_shift/su_mean 0.000
_refine_ls_structure_factor_coef Fsqd
_refine_ls_weighting_details 'w=1/[\s^2^(Fo^2^)+(0.0806P)^2^+2.9780P] where P=(Fo^2^+2Fc^2^)/3'
_refine_ls_weighting_scheme calc
_refine_ls_wR_factor_gt 0.1481
_refine_ls_wR_factor_ref 0.1587
_reflns_Friedel_coverage 0.000
_reflns_number_gt 2866
_reflns_number_total 3622
_reflns_threshold_expression 'I > 2\s(I)'
_cod_data_source_file ja6b07086_si_002.cif
_cod_data_source_block 3o
_cod_original_sg_symbol_H-M 'C 2/c'
_cod_database_code 4130810
_shelx_space_group_comment
;
The symmetry employed for this shelxl refinement is uniquely defined
by the following loop, which should always be used as a source of
symmetry information in preference to the above space-group names.
They are only intended as comments.
;
_shelx_estimated_absorpt_t_min 0.968
_shelx_estimated_absorpt_t_max 0.981
_shelxl_version_number 2014/6

loop_
_space_group_symop_operation_xyz
'x, y, z'
'-x, y, -z+1/2'
'x+1/2, y+1/2, z'
'-x+1/2, y+1/2, -z+1/2'
'-x, -y, -z'
'x, -y, z-1/2'
'-x+1/2, -y+1/2, -z'
'x+1/2, -y+1/2, z-1/2'

loop_
_atom_site_label
_atom_site_type_symbol
_atom_site_fract_x
_atom_site_fract_y
_atom_site_fract_z
_atom_site_U_iso_or_equiv
_atom_site_adp_type
_atom_site_occupancy
_atom_site_site_symmetry_order
_atom_site_calc_flag
_atom_site_refinement_flags_posn
_atom_site_refinement_flags_adp
N1 N 0.24013(5) 0.9512(2) 0.35656(7) 0.0393(4) Uani 1 1 d . .
N2 N 0.32876(5) 0.9010(3) 0.32497(9) 0.0547(5) Uani 1 1 d . .
C1 C 0.14831(6) 1.0500(3) 0.33464(9) 0.0404(4) Uani 1 1 d . .
H1 H 0.1499 1.0862 0.2827 0.048 Uiso 1 1 calc R U
C2 C 0.10263(6) 0.9470(3) 0.35412(9) 0.0440(5) Uani 1 1 d . .
C11 C 0.06418(7) 0.9043(4) 0.29878(12) 0.0662(6) Uani 1 1 d . .
H11A H 0.0394 0.8442 0.3165 0.099 Uiso 1 1 calc R U
H11B H 0.0542 1.0280 0.2769 0.099 Uiso 1 1 calc R U
H11C H 0.0744 0.8135 0.2677 0.099 Uiso 1 1 calc R U
C12 C 0.27708(6) 1.0886(3) 0.38249(10) 0.0482(5) Uani 1 1 d . .
H12A H 0.2913 1.0424 0.4258 0.058 Uiso 1 1 calc R U
H12B H 0.2648 1.2219 0.3876 0.058 Uiso 1 1 calc R U
C13 C 0.31209(6) 1.1009(3) 0.33778(12) 0.0536(5) Uani 1 1 d . .
H13A H 0.2990 1.1633 0.2964 0.064 Uiso 1 1 calc R U
H13B H 0.3372 1.1842 0.3581 0.064 Uiso 1 1 calc R U
C14 C 0.29316(6) 0.7554(4) 0.30221(12) 0.0602(6) Uani 1 1 d . .
H14A H 0.3064 0.6226 0.2999 0.072 Uiso 1 1 calc R U
H14B H 0.2783 0.7918 0.2582 0.072 Uiso 1 1 calc R U
C15 C 0.25871(6) 0.7503(3) 0.34875(10) 0.0479(5) Uani 1 1 d . .
H15A H 0.2343 0.6590 0.3316 0.057 Uiso 1 1 calc R U
H15B H 0.2729 0.7003 0.3915 0.057 Uiso 1 1 calc R U
C16 C 0.37264(6) 0.8482(3) 0.33068(9) 0.0488(5) Uani 1 1 d . .
C17 C 0.44790(6) 0.9796(4) 0.37639(10) 0.0529(5) Uani 1 1 d . .
C18 C 0.46153(8) 1.1923(4) 0.39807(14) 0.0790(8) Uani 1 1 d . .
H18A H 0.4933 1.1956 0.4154 0.118 Uiso 1 1 calc R U
H18B H 0.4554 1.2816 0.3609 0.118 Uiso 1 1 calc R U
H18C H 0.4445 1.2344 0.4317 0.118 Uiso 1 1 calc R U
C19 C 0.47238(8) 0.9133(5) 0.32131(14) 0.0857(9) Uani 1 1 d . .
H19A H 0.5041 0.8976 0.3380 0.128 Uiso 1 1 calc R U
H19B H 0.4601 0.7871 0.3039 0.128 Uiso 1 1 calc R U
H19C H 0.4685 1.0130 0.2869 0.128 Uiso 1 1 calc R U
C20 C 0.45461(10) 0.8355(5) 0.43333(13) 0.0900(9) Uani 1 1 d . .
H20A H 0.4865 0.8199 0.4490 0.135 Uiso 1 1 calc R U
H20B H 0.4400 0.8871 0.4683 0.135 Uiso 1 1 calc R U
H20C H 0.4417 0.7072 0.4192 0.135 Uiso 1 1 calc R U
O1 O 0.38579(5) 0.6824(2) 0.31728(8) 0.0634(5) Uani 1 1 d . .
O2 O 0.39960(4) 1.0046(2) 0.35216(8) 0.0622(5) Uani 1 1 d . .
B3 B 0.15115(7) 0.8028(3) 0.35637(11) 0.0404(5) Uani 1 1 d . .
H3 H 0.1546 0.6778 0.3223 0.048 Uiso 1 1 calc R U
B4 B 0.19839(7) 0.9665(3) 0.38398(10) 0.0362(4) Uani 1 1 d . .
B5 B 0.17319(7) 1.2084(3) 0.39368(11) 0.0432(5) Uani 1 1 d . .
H5 H 0.1915 1.3462 0.3839 0.052 Uiso 1 1 calc R U
B6 B 0.11347(7) 1.1946(4) 0.37381(12) 0.0483(6) Uani 1 1 d . .
H6 H 0.0929 1.3216 0.3514 0.058 Uiso 1 1 calc R U
B7 B 0.11670(8) 0.7857(3) 0.41911(11) 0.0462(5) Uani 1 1 d . .
H7 H 0.0979 0.6472 0.4264 0.055 Uiso 1 1 calc R U
B8 B 0.17657(7) 0.7996(3) 0.44040(11) 0.0424(5) Uani 1 1 d . .
H8 H 0.1967 0.6706 0.4623 0.051 Uiso 1 1 calc R U
B9 B 0.19038(7) 1.0533(3) 0.46378(11) 0.0429(5) Uani 1 1 d . .
H9 H 0.2198 1.0907 0.5012 0.052 Uiso 1 1 calc R U
B10 B 0.13910(8) 1.1943(4) 0.45738(12) 0.0491(6) Uani 1 1 d . .
H10 H 0.1354 1.3221 0.4903 0.059 Uiso 1 1 calc R U
B11 B 0.09365(8) 1.0274(4) 0.42980(11) 0.0491(6) Uani 1 1 d . .
H11 H 0.0599 1.0455 0.4443 0.059 Uiso 1 1 calc R U
B12 B 0.14103(8) 0.9404(4) 0.48574(11) 0.0494(6) Uani 1 1 d . .
H12 H 0.1384 0.9032 0.5373 0.059 Uiso 1 1 calc R U

loop_
_atom_site_aniso_label
_atom_site_aniso_U_11
_atom_site_aniso_U_22
_atom_site_aniso_U_33
_atom_site_aniso_U_23
_atom_site_aniso_U_13
_atom_site_aniso_U_12
N1 0.0344(8) 0.0397(8) 0.0442(8) -0.0058(7) 0.0082(6) -0.0017(6)
N2 0.0312(8) 0.0621(11) 0.0708(11) -0.0210(9) 0.0083(8) -0.0049(8)
C1 0.0357(9) 0.0453(11) 0.0407(9) 0.0055(8) 0.0075(7) -0.0003(8)
C2 0.0356(9) 0.0510(11) 0.0462(10) 0.0024(9) 0.0090(8) -0.0021(8)
C11 0.0467(12) 0.0848(17) 0.0639(14) -0.0014(13) -0.0016(10) -0.0092(12)
C12 0.0402(10) 0.0430(11) 0.0606(12) -0.0102(9) 0.0059(9) -0.0008(8)
C13 0.0335(9) 0.0534(12) 0.0733(14) 0.0002(11) 0.0064(9) -0.0032(9)
C14 0.0385(10) 0.0724(15) 0.0714(14) -0.0325(12) 0.0134(10) -0.0085(10)
C15 0.0412(10) 0.0446(11) 0.0585(12) -0.0139(9) 0.0097(9) -0.0025(8)
C16 0.0349(9) 0.0680(14) 0.0441(10) -0.0141(10) 0.0079(8) -0.0005(9)
C17 0.0282(9) 0.0864(16) 0.0441(11) -0.0008(10) 0.0058(8) -0.0054(9)
C18 0.0515(13) 0.102(2) 0.0800(17) -0.0098(15) 0.0004(12) -0.0228(13)
C19 0.0549(14) 0.130(3) 0.0778(17) -0.0092(17) 0.0293(13) -0.0010(16)
C20 0.0765(17) 0.126(3) 0.0623(15) 0.0202(16) -0.0064(13) -0.0217(17)
O1 0.0444(8) 0.0742(11) 0.0731(10) -0.0269(8) 0.0136(7) 0.0046(7)
O2 0.0303(7) 0.0723(10) 0.0814(11) -0.0205(8) 0.0006(7) -0.0021(7)
B3 0.0392(11) 0.0404(11) 0.0425(11) -0.0040(9) 0.0093(9) -0.0031(9)
B4 0.0370(10) 0.0340(10) 0.0373(10) -0.0006(8) 0.0050(8) 0.0003(8)
B5 0.0409(11) 0.0355(11) 0.0539(13) -0.0017(9) 0.0101(10) 0.0010(9)
B6 0.0391(11) 0.0463(13) 0.0602(14) 0.0030(10) 0.0104(10) 0.0061(9)
B7 0.0473(12) 0.0433(12) 0.0505(12) 0.0038(10) 0.0154(10) -0.0048(10)
B8 0.0455(11) 0.0395(12) 0.0425(11) 0.0043(9) 0.0084(9) 0.0016(9)
B9 0.0424(11) 0.0467(12) 0.0395(11) -0.0073(9) 0.0060(9) 0.0002(9)
B10 0.0468(12) 0.0477(13) 0.0550(13) -0.0105(11) 0.0153(10) 0.0028(10)
B11 0.0427(12) 0.0554(14) 0.0520(13) -0.0015(11) 0.0166(10) 0.0005(10)
B12 0.0524(13) 0.0587(14) 0.0399(11) 0.0006(10) 0.0155(10) -0.0010(11)

loop_
_atom_type_symbol
_atom_type_description
_atom_type_scat_dispersion_real
_atom_type_scat_dispersion_imag
_atom_type_scat_source
C C 0.0033 0.0016 'International Tables Vol C Tables 4.2.6.8 and 6.1.1.4'
H H 0.0000 0.0000 'International Tables Vol C Tables 4.2.6.8 and 6.1.1.4'
B B 0.0013 0.0007 'International Tables Vol C Tables 4.2.6.8 and 6.1.1.4'
N N 0.0061 0.0033 'International Tables Vol C Tables 4.2.6.8 and 6.1.1.4'
O O 0.0106 0.0060 'International Tables Vol C Tables 4.2.6.8 and 6.1.1.4'

loop_
_geom_angle_atom_site_label_1
_geom_angle_atom_site_label_2
_geom_angle_atom_site_label_3
_geom_angle
B4 N1 C15 118.07(15)
B4 N1 C12 117.41(15)
C15 N1 C12 109.27(14)
C16 N2 C13 125.34(17)
C16 N2 C14 120.48(18)
C13 N2 C14 114.14(16)
C2 C1 B5 112.13(15)
C2 C1 B3 62.62(12)
B5 C1 B3 114.60(14)
C2 C1 B6 61.61(12)
B5 C1 B6 62.84(12)
B3 C1 B6 115.38(15)
C2 C1 B4 113.31(14)
B5 C1 B4 62.92(11)
B3 C1 B4 62.73(11)
B6 C1 B4 115.67(15)
C11 C2 C1 117.49(17)
C11 C2 B11 122.25(17)
C1 C2 B11 110.51(15)
C11 C2 B7 122.19(17)
C1 C2 B7 109.95(14)
B11 C2 B7 62.65(13)
C11 C2 B6 116.83(17)
C1 C2 B6 61.37(12)
B11 C2 B6 62.28(14)
B7 C2 B6 113.82(16)
C11 C2 B3 116.80(17)
C1 C2 B3 60.60(11)
B11 C2 B3 113.64(15)
B7 C2 B3 62.04(12)
B6 C2 B3 113.47(14)
N1 C12 C13 111.76(16)
N2 C13 C12 110.64(17)
N2 C14 C15 110.36(16)
N1 C15 C14 110.93(18)
O1 C16 N2 124.21(19)
O1 C16 O2 125.12(17)
N2 C16 O2 110.67(18)
O2 C17 C20 109.94(18)
O2 C17 C19 110.45(17)
C20 C17 C19 112.1(2)
O2 C17 C18 101.49(18)
C20 C17 C18 111.7(2)
C19 C17 C18 110.6(2)
C16 O2 C17 122.19(17)
C1 B3 C2 56.78(11)
C1 B3 B8 105.25(14)
C2 B3 B8 105.14(15)
C1 B3 B7 103.97(15)
C2 B3 B7 58.36(12)
B8 B3 B7 60.14(12)
C1 B3 B4 60.23(11)
C2 B3 B4 106.61(14)
B8 B3 B4 60.45(11)
B7 B3 B4 109.07(15)
N1 B4 C1 120.31(15)
N1 B4 B9 128.73(15)
C1 B4 B9 101.55(14)
N1 B4 B8 128.91(16)
C1 B4 B8 101.68(13)
B9 B4 B8 59.65(12)
N1 B4 B5 120.40(15)
C1 B4 B5 56.56(11)
B9 B4 B5 59.42(12)
B8 B4 B5 106.19(14)
N1 B4 B3 121.02(15)
C1 B4 B3 57.04(11)
B9 B4 B3 105.73(14)
B8 B4 B3 58.93(12)
B5 B4 B3 104.65(14)
C1 B5 B6 59.19(12)
C1 B5 B9 104.94(15)
B6 B5 B9 107.96(16)
C1 B5 B10 104.81(15)
B6 B5 B10 59.54(13)
B9 B5 B10 60.14(13)
C1 B5 B4 60.52(11)
B6 B5 B4 110.67(15)
B9 B5 B4 59.96(11)
B10 B5 B4 109.40(15)
C1 B6 C2 57.02(11)
C1 B6 B10 104.67(15)
C2 B6 B10 105.39(16)
C1 B6 B11 104.16(16)
C2 B6 B11 58.60(13)
B10 B6 B11 60.40(13)
C1 B6 B5 57.97(11)
C2 B6 B5 104.51(15)
B10 B6 B5 60.58(13)
B11 B6 B5 108.23(16)
C2 B7 B12 104.96(16)
C2 B7 B3 59.61(12)
B12 B7 B3 107.93(15)
C2 B7 B11 58.46(12)
B12 B7 B11 59.98(13)
B3 B7 B11 108.24(16)
C2 B7 B8 105.86(15)
B12 B7 B8 60.37(13)
B3 B7 B8 59.82(12)
B11 B7 B8 108.58(16)
B3 B8 B7 60.04(12)
B3 B8 B9 107.22(15)
B7 B8 B9 107.26(15)
B3 B8 B12 107.58(15)
B7 B8 B12 59.69(12)
B9 B8 B12 59.70(13)
B3 B8 B4 60.62(11)
B7 B8 B4 109.13(15)
B9 B8 B4 59.87(12)
B12 B8 B4 108.58(15)
B12 B9 B5 107.73(15)
B12 B9 B8 60.17(13)
B5 B9 B8 107.77(15)
B12 B9 B10 60.09(13)
B5 B9 B10 60.06(13)
B8 B9 B10 108.47(15)
B12 B9 B4 109.45(15)
B5 B9 B4 60.62(12)
B8 B9 B4 60.48(12)
B10 B9 B4 109.88(15)
B6 B10 B11 59.87(13)
B6 B10 B12 107.76(16)
B11 B10 B12 59.78(13)
B6 B10 B5 59.88(13)
B11 B10 B5 107.26(16)
B12 B10 B5 107.24(15)
B6 B10 B9 107.96(16)
B11 B10 B9 107.53(16)
B12 B10 B9 59.73(13)
B5 B10 B9 59.80(12)
C2 B11 B6 59.12(13)
C2 B11 B12 105.24(15)
B6 B11 B12 108.05(16)
C2 B11 B7 58.88(12)
B6 B11 B7 108.16(16)
B12 B11 B7 59.93(13)
C2 B11 B10 105.26(15)
B6 B11 B10 59.73(13)
B12 B11 B10 60.29(13)
B7 B11 B10 108.16(16)
B7 B12 B11 60.09(13)
B7 B12 B9 107.79(15)
B11 B12 B9 108.00(16)
B7 B12 B10 108.00(16)
B11 B12 B10 59.93(13)
B9 B12 B10 60.17(13)
B7 B12 B8 59.94(12)
B11 B12 B8 108.32(16)
B9 B12 B8 60.13(12)
B10 B12 B8 108.51(16)

loop_
_geom_bond_atom_site_label_1
_geom_bond_atom_site_label_2
_geom_bond_distance
N1 B4 1.450(2)
N1 C15 1.462(2)
N1 C12 1.465(2)
N2 C16 1.343(2)
N2 C13 1.455(3)
N2 C14 1.458(3)
C1 C2 1.631(2)
C1 B5 1.684(3)
C1 B3 1.698(3)
C1 B6 1.706(3)
C1 B4 1.757(3)
C2 C11 1.508(3)
C2 B11 1.701(3)
C2 B7 1.709(3)
C2 B6 1.710(3)
C2 B3 1.731(3)
C12 C13 1.497(3)
C14 C15 1.510(3)
C16 O1 1.214(2)
C16 O2 1.344(2)
C17 O2 1.459(2)
C17 C20 1.497(3)
C17 C19 1.504(3)
C17 C18 1.516(3)
B3 B8 1.769(3)
B3 B7 1.773(3)
B3 B4 1.799(3)
B4 B9 1.785(3)
B4 B8 1.796(3)
B4 B5 1.797(3)
B5 B6 1.768(3)
B5 B9 1.775(3)
B5 B10 1.780(3)
B6 B10 1.762(3)
B6 B11 1.764(3)
B7 B12 1.770(3)
B7 B11 1.773(3)
B7 B8 1.774(3)
B8 B9 1.781(3)
B8 B12 1.782(3)
B9 B12 1.774(3)
B9 B10 1.781(3)
B10 B11 1.774(3)
B10 B12 1.780(3)
B11 B12 1.771(3)
